data_7132180
loop_
_publ_author_name
'Yu, Pengwei'
'Li, Mengyang'
'Hu, Shuaifeng'
'Pan, Changwang'
'Shen, Wangqiang'
'GUO, Kun'
'Xie, Yun-Peng'
'Bao, Lipiao'
'Zhang, Rui'
'Lu, Xing'

_publ_section_title
;
 Stabilizing non-IPR C2(13333)-C74 cage with Lu2C2/Lu2O: the importance of
 encaged non-metallic elements
;
_journal_name_full 'Chemical Communications'
_journal_paper_doi 10.1039/D3CC04668K
_journal_year 2023
_chemical_formula_sum 'C36 H16 Br6 Eu2 N6 O26'
_chemical_formula_weight 1731.84
_space_group_IT_number 2
_space_group_name_Hall '-P 1'
_space_group_name_H-M_alt 'P -1'
_symmetry_cell_setting triclinic
_symmetry_space_group_name_H-M 'P -1'
_atom_sites_solution_hydrogens geom
_atom_sites_solution_primary direct
_atom_sites_solution_secondary difmap
_audit_block_doi 10.5517/ccdc.csd.ccw8jzm
_audit_creation_method SHELXL-97
_audit_update_record
;
2011-02-11 deposited with the CCDC.	2023-10-06 downloaded from the CCDC.
;
_cell_angle_alpha 72.6030(10)
_cell_angle_beta 76.2230(10)
_cell_angle_gamma 73.6080(10)
_cell_formula_units_Z 1
_cell_length_a 7.7406(4)
_cell_length_b 11.2606(5)
_cell_length_c 16.0854(8)
_cell_measurement_reflns_used 4368
_cell_measurement_temperature 296(2)
_cell_measurement_theta_max 30.26
_cell_measurement_theta_min 2.63
_cell_volume 1265.31(11)
_computing_cell_refinement 'Bruker SMART'
_computing_data_collection 'Bruker SMART'
_computing_data_reduction 'Bruker SAINT'
_computing_molecular_graphics 'Bruker SHELXTL'
_computing_publication_material 'Bruker SHELXTL'
_computing_structure_refinement 'SHELXL-97 (Sheldrick, 1997)'
_computing_structure_solution 'SHELXS-97 (Sheldrick, 1990)'
_diffrn_ambient_temperature 296(2)
_diffrn_measured_fraction_theta_full 0.993
_diffrn_measured_fraction_theta_max 0.993
_diffrn_measurement_device_type 'CCD area detector'
_diffrn_measurement_method 'phi and omega scans'
_diffrn_radiation_monochromator graphite
_diffrn_radiation_source 'fine-focus sealed tube'
_diffrn_radiation_type MoK\a
_diffrn_radiation_wavelength 0.71073
_diffrn_reflns_av_R_equivalents 0.0164
_diffrn_reflns_av_sigmaI/netI 0.0292
_diffrn_reflns_limit_h_max 9
_diffrn_reflns_limit_h_min -7
_diffrn_reflns_limit_k_max 13
_diffrn_reflns_limit_k_min -12
_diffrn_reflns_limit_l_max 19
_diffrn_reflns_limit_l_min -17
_diffrn_reflns_number 6536
_diffrn_reflns_theta_full 25.03
_diffrn_reflns_theta_max 25.03
_diffrn_reflns_theta_min 1.95
_exptl_absorpt_coefficient_mu 7.286
_exptl_absorpt_correction_T_max 0.3236
_exptl_absorpt_correction_T_min 0.2348
_exptl_absorpt_correction_type multi-scan
_exptl_absorpt_process_details SADABS
_exptl_crystal_colour COLORLESS
_exptl_crystal_density_diffrn 2.273
_exptl_crystal_density_meas ?
_exptl_crystal_density_method 'not measured'
_exptl_crystal_description BLOCK
_exptl_crystal_F_000 818
_exptl_crystal_size_max 0.28
_exptl_crystal_size_mid 0.22
_exptl_crystal_size_min 0.20
_refine_diff_density_max 0.960
_refine_diff_density_min -1.058
_refine_diff_density_rms 0.118
_refine_ls_extinction_method none
_refine_ls_goodness_of_fit_ref 1.034
_refine_ls_hydrogen_treatment constr
_refine_ls_matrix_type full
_refine_ls_number_parameters 343
_refine_ls_number_reflns 4445
_refine_ls_number_restraints 0
_refine_ls_restrained_S_all 1.034
_refine_ls_R_factor_all 0.0312
_refine_ls_R_factor_gt 0.0275
_refine_ls_shift/su_max 0.001
_refine_ls_shift/su_mean 0.000
_refine_ls_structure_factor_coef Fsqd
_refine_ls_weighting_details 'calc w=1/[\s^2^(Fo^2^)+(0.0416P)^2^+2.0370P] where P=(Fo^2^+2Fc^2^)/3'
_refine_ls_weighting_scheme calc
_refine_ls_wR_factor_gt 0.0698
_refine_ls_wR_factor_ref 0.0720
_reflns_number_gt 4067
_reflns_number_total 4445
_reflns_threshold_expression >2sigma(I)
_cod_data_source_file d3cc04668k2.cif
_cod_data_source_block 101118d
_cod_depositor_comments
;
The following automatic conversions were performed:

data item '_exptl_absorpt_correction_type' value 'MULTI-SCAN' was
changed to 'multi-scan' in accordance with the
/home/data/users/saulius/crontab/automatic-downloads/rss-feeds/RSC/lib/dictionaries/cif_core.dic
dictionary named 'cif_core.dic' version 2.4.2 last updated on
2011-04-26.

data item '_symmetry_cell_setting' value 'Triclinic' was changed to
'triclinic' in accordance with the
/home/data/users/saulius/crontab/automatic-downloads/rss-feeds/RSC/lib/dictionaries/cif_core.dic
dictionary named 'cif_core.dic' version 2.4.2 last updated on
2011-04-26.

data item '_exptl_crystal_density_meas' value 'NONE' was changed to
'?' -- the value is perceived as not measured.

Automatic conversion script
Id: cif_fix_values 8170 2020-07-09 18:12:32Z antanas 
;
_cod_original_sg_symbol_H-M P-1
_cod_database_code 7132180

loop_
_symmetry_equiv_pos_as_xyz
'x, y, z'
'-x, -y, -z'

loop_
_atom_site_label
_atom_site_type_symbol
_atom_site_fract_x
_atom_site_fract_y
_atom_site_fract_z
_atom_site_U_iso_or_equiv
_atom_site_adp_type
_atom_site_occupancy
_atom_site_symmetry_multiplicity
_atom_site_calc_flag
_atom_site_refinement_flags
_atom_site_disorder_assembly
_atom_site_disorder_group
Eu1 Eu 0.28710(3) 0.591480(18) 0.134115(13) 0.01823(8) Uani 1 1 d . . .
Br1 Br 0.33244(6) 0.27084(6) 0.53974(3) 0.04287(14) Uani 1 1 d . . .
Br2 Br -0.32182(8) 1.13566(6) 0.38110(4) 0.05145(16) Uani 1 1 d . . .
Br3 Br 0.27367(8) -0.02713(6) 0.38029(4) 0.05005(16) Uani 1 1 d . . .
O1 O 0.0817(4) 0.4690(3) 0.2289(2) 0.0308(7) Uani 1 1 d . . .
O2 O -0.2190(4) 0.4888(3) 0.2564(2) 0.0342(8) Uani 1 1 d . . .
O3 O -0.3632(4) 0.3777(4) 0.5845(2) 0.0391(8) Uani 1 1 d . . .
O4 O 0.0804(5) 0.7365(3) 0.2346(2) 0.0329(7) Uani 1 1 d . . .
O5 O 0.2771(4) 0.8200(3) 0.1242(2) 0.0341(7) Uani 1 1 d . . .
O6 O 0.0522(6) 1.2833(3) 0.0803(2) 0.0519(11) Uani 1 1 d . . .
O7 O 0.4901(4) 0.3859(3) 0.1443(2) 0.0276(7) Uani 1 1 d . . .
O8 O 0.6021(4) 0.3285(3) 0.0174(2) 0.0301(7) Uani 1 1 d . . .
O9 O 0.6770(5) -0.1348(3) 0.0975(3) 0.0479(10) Uani 1 1 d . . .
O10 O 0.4023(4) 0.5298(3) 0.2755(2) 0.0338(7) Uani 1 1 d . . .
H10A H 0.3686 0.5633 0.3193 0.051 Uiso 1 1 d R . .
H10B H 0.5088 0.4815 0.2709 0.051 Uiso 1 1 d R . .
O11 O 0.1951(4) 0.4851(3) 0.0442(2) 0.0311(7) Uani 1 1 d . . .
H11A H 0.2576 0.4730 -0.0050 0.047 Uiso 1 1 d R . .
H11B H 0.1388 0.4276 0.0755 0.047 Uiso 1 1 d R . .
O12 O 0.0184(4) 0.7223(4) 0.0732(2) 0.0430(9) Uani 1 1 d . . .
H12A H -0.0697 0.7784 0.0915 0.065 Uiso 1 1 d R . .
H12B H 0.0177 0.7104 0.0235 0.065 Uiso 1 1 d R . .
O13 O 0.6166(4) 0.6223(3) 0.1078(2) 0.0283(7) Uani 1 1 d . . .
H13A H 0.6090 0.7022 0.0875 0.042 Uiso 1 1 d R . .
H13B H 0.6847 0.5832 0.1466 0.042 Uiso 1 1 d R . .
N1 N -0.2120(5) 0.3744(4) 0.5265(2) 0.0255(8) Uani 1 1 d . . .
N2 N 0.0107(6) 1.1860(3) 0.1416(3) 0.0319(9) Uani 1 1 d . . .
N3 N 0.5922(5) -0.0459(4) 0.1402(3) 0.0330(9) Uani 1 1 d . . .
C1 C -0.0680(5) 0.4622(4) 0.2795(3) 0.0231(9) Uani 1 1 d . . .
C2 C -0.0596(5) 0.4126(4) 0.3774(3) 0.0226(9) Uani 1 1 d . . .
C3 C -0.2188(6) 0.4158(4) 0.4386(3) 0.0276(9) Uani 1 1 d . . .
C4 C -0.0487(6) 0.3298(4) 0.5564(3) 0.0280(10) Uani 1 1 d . . .
C5 C 0.1105(6) 0.3276(4) 0.4953(3) 0.0262(9) Uani 1 1 d . . .
C6 C 0.1101(6) 0.3682(4) 0.4051(3) 0.0263(9) Uani 1 1 d . . .
C7 C 0.1405(6) 0.8303(4) 0.1846(3) 0.0273(10) Uani 1 1 d . . .
C8 C 0.0445(6) 0.9622(4) 0.1953(3) 0.0266(9) Uani 1 1 d . . .
C9 C -0.0847(6) 0.9794(4) 0.2712(3) 0.0290(10) Uani 1 1 d . . .
C10 C -0.1581(6) 1.1030(5) 0.2793(3) 0.0318(10) Uani 1 1 d . . .
C11 C -0.1126(7) 1.2066(5) 0.2147(3) 0.0346(11) Uani 1 1 d . . .
C12 C 0.0910(6) 1.0667(4) 0.1312(3) 0.0286(10) Uani 1 1 d . . .
C13 C 0.5377(5) 0.3078(4) 0.0973(3) 0.0208(9) Uani 1 1 d . . .
C14 C 0.5153(5) 0.1725(4) 0.1434(3) 0.0230(9) Uani 1 1 d . . .
C15 C 0.6018(6) 0.0772(4) 0.0988(3) 0.0284(10) Uani 1 1 d . . .
C16 C 0.4979(6) -0.0770(4) 0.2224(4) 0.0358(11) Uani 1 1 d . . .
C17 C 0.4072(6) 0.0182(5) 0.2655(3) 0.0328(11) Uani 1 1 d . . .
C18 C 0.4141(6) 0.1452(4) 0.2270(3) 0.0282(10) Uani 1 1 d . . .

loop_
_atom_site_aniso_label
_atom_site_aniso_U_11
_atom_site_aniso_U_22
_atom_site_aniso_U_33
_atom_site_aniso_U_23
_atom_site_aniso_U_13
_atom_site_aniso_U_12
Eu1 0.01832(11) 0.02030(12) 0.01439(12) -0.00419(8) -0.00098(8) -0.00339(8)
Br1 0.0237(2) 0.0668(4) 0.0301(3) -0.0054(2) -0.00928(19) -0.0011(2)
Br2 0.0481(3) 0.0634(4) 0.0442(3) -0.0337(3) 0.0047(3) -0.0035(3)
Br3 0.0478(3) 0.0632(4) 0.0303(3) 0.0115(3) -0.0047(2) -0.0251(3)
O1 0.0272(16) 0.0440(19) 0.0196(16) -0.0040(14) 0.0006(13) -0.0133(14)
O2 0.0244(16) 0.054(2) 0.0220(16) -0.0059(15) -0.0057(13) -0.0074(14)
O3 0.0225(16) 0.070(2) 0.0234(17) -0.0160(17) 0.0039(13) -0.0103(16)
O4 0.0446(19) 0.0272(17) 0.0240(17) -0.0086(14) -0.0020(14) -0.0041(14)
O5 0.0297(17) 0.0320(17) 0.0388(19) -0.0160(15) 0.0039(14) -0.0044(14)
O6 0.098(3) 0.0290(19) 0.034(2) 0.0021(16) -0.016(2) -0.028(2)
O7 0.0331(16) 0.0226(15) 0.0268(16) -0.0086(13) -0.0079(13) -0.0009(13)
O8 0.0328(17) 0.0326(17) 0.0201(16) -0.0032(13) 0.0010(13) -0.0080(13)
O9 0.0325(18) 0.0329(19) 0.082(3) -0.033(2) -0.0017(18) 0.0001(15)
O10 0.0239(15) 0.055(2) 0.0230(17) -0.0154(15) -0.0036(13) -0.0031(14)
O11 0.0328(17) 0.0425(18) 0.0231(16) -0.0113(14) 0.0022(13) -0.0186(14)
O12 0.0344(18) 0.059(2) 0.037(2) -0.0301(18) -0.0180(15) 0.0169(16)
O13 0.0299(16) 0.0283(16) 0.0280(17) -0.0034(13) -0.0076(13) -0.0102(13)
N1 0.0209(17) 0.037(2) 0.0182(18) -0.0104(16) 0.0017(14) -0.0065(15)
N2 0.045(2) 0.026(2) 0.029(2) -0.0055(17) -0.0168(18) -0.0084(17)
N3 0.0266(19) 0.026(2) 0.048(3) -0.0136(18) -0.0071(18) -0.0031(16)
C1 0.023(2) 0.028(2) 0.019(2) -0.0084(17) -0.0004(17) -0.0064(17)
C2 0.021(2) 0.029(2) 0.019(2) -0.0081(18) -0.0008(16) -0.0077(17)
C3 0.028(2) 0.038(2) 0.019(2) -0.0084(19) -0.0028(18) -0.0091(19)
C4 0.027(2) 0.031(2) 0.023(2) -0.0038(19) -0.0037(18) -0.0047(18)
C5 0.024(2) 0.030(2) 0.023(2) -0.0037(18) -0.0052(17) -0.0058(17)
C6 0.026(2) 0.028(2) 0.022(2) -0.0039(18) -0.0027(18) -0.0058(18)
C7 0.029(2) 0.027(2) 0.026(2) -0.0125(19) -0.0090(19) 0.0029(18)
C8 0.029(2) 0.027(2) 0.025(2) -0.0066(19) -0.0081(18) -0.0057(18)
C9 0.028(2) 0.033(2) 0.024(2) -0.0087(19) -0.0067(18) -0.0002(19)
C10 0.029(2) 0.036(3) 0.032(3) -0.018(2) -0.008(2) 0.0013(19)
C11 0.040(3) 0.032(2) 0.037(3) -0.015(2) -0.015(2) -0.001(2)
C12 0.029(2) 0.027(2) 0.033(3) -0.012(2) -0.0076(19) -0.0062(18)
C13 0.0188(19) 0.023(2) 0.019(2) -0.0009(17) -0.0067(16) -0.0040(16)
C14 0.023(2) 0.022(2) 0.024(2) -0.0034(17) -0.0067(17) -0.0034(16)
C15 0.028(2) 0.026(2) 0.032(3) -0.0084(19) -0.0045(19) -0.0052(18)
C16 0.031(2) 0.029(2) 0.047(3) -0.002(2) -0.014(2) -0.007(2)
C17 0.030(2) 0.039(3) 0.027(2) 0.004(2) -0.0091(19) -0.013(2)
C18 0.028(2) 0.031(2) 0.023(2) -0.0012(19) -0.0070(18) -0.0075(18)

loop_
_atom_type_symbol
_atom_type_description
_atom_type_scat_dispersion_real
_atom_type_scat_dispersion_imag
_atom_type_scat_source
C C 0.0033 0.0016 'International Tables Vol C Tables 4.2.6.8 and 6.1.1.4'
H H 0.0000 0.0000 'International Tables Vol C Tables 4.2.6.8 and 6.1.1.4'
N N 0.0061 0.0033 'International Tables Vol C Tables 4.2.6.8 and 6.1.1.4'
O O 0.0106 0.0060 'International Tables Vol C Tables 4.2.6.8 and 6.1.1.4'
Br Br -0.2901 2.4595 'International Tables Vol C Tables 4.2.6.8 and 6.1.1.4'
Eu Eu -0.1578 3.6682 'International Tables Vol C Tables 4.2.6.8 and 6.1.1.4'

loop_
_citation_id
_citation_doi
_citation_year
1 10.1016/j.inoche.2018.09.019 2018

loop_
_geom_angle_atom_site_label_1
_geom_angle_atom_site_label_2
_geom_angle_atom_site_label_3
_geom_angle
_geom_angle_site_symmetry_1
_geom_angle_site_symmetry_3
_geom_angle_publ_flag
O1 Eu1 O8 141.98(11) . 2_665 ?
O1 Eu1 O7 82.29(11) . . ?
O8 Eu1 O7 94.53(10) 2_665 . ?
O1 Eu1 O12 83.75(12) . . ?
O8 Eu1 O12 75.54(12) 2_665 . ?
O7 Eu1 O12 141.71(11) . . ?
O1 Eu1 O11 72.64(10) . . ?
O8 Eu1 O11 70.27(11) 2_665 . ?
O7 Eu1 O11 72.92(10) . . ?
O12 Eu1 O11 68.91(11) . . ?
O1 Eu1 O10 78.34(10) . . ?
O8 Eu1 O10 136.90(11) 2_665 . ?
O7 Eu1 O10 72.55(10) . . ?
O12 Eu1 O10 138.23(11) . . ?
O11 Eu1 O10 137.17(11) . . ?
O1 Eu1 O5 126.44(11) . . ?
O8 Eu1 O5 77.00(11) 2_665 . ?
O7 Eu1 O5 142.28(10) . . ?
O12 Eu1 O5 72.34(12) . . ?
O11 Eu1 O5 134.04(11) . . ?
O10 Eu1 O5 88.63(11) . . ?
O1 Eu1 O13 143.38(10) . . ?
O8 Eu1 O13 67.69(10) 2_665 . ?
O7 Eu1 O13 72.35(10) . . ?
O12 Eu1 O13 132.14(12) . . ?
O11 Eu1 O13 121.84(10) . . ?
O10 Eu1 O13 69.21(10) . . ?
O5 Eu1 O13 70.43(10) . . ?
O1 Eu1 O4 75.50(11) . . ?
O8 Eu1 O4 123.06(10) 2_665 . ?
O7 Eu1 O4 140.26(10) . . ?
O12 Eu1 O4 68.12(11) . . ?
O11 Eu1 O4 128.34(10) . . ?
O10 Eu1 O4 70.96(10) . . ?
O5 Eu1 O4 51.29(10) . . ?
O13 Eu1 O4 108.02(10) . . ?
O1 Eu1 C7 100.64(12) . . ?
O8 Eu1 C7 99.13(12) 2_665 . ?
O7 Eu1 C7 152.55(11) . . ?
O12 Eu1 C7 65.33(12) . . ?
O11 Eu1 C7 134.22(11) . . ?
O10 Eu1 C7 81.27(12) . . ?
O5 Eu1 C7 25.80(12) . . ?
O13 Eu1 C7 90.98(11) . . ?
O4 Eu1 C7 25.74(11) . . ?
C1 O1 Eu1 150.3(3) . . ?
C7 O4 Eu1 90.4(2) . . ?
C7 O5 Eu1 94.0(3) . . ?
C13 O7 Eu1 134.0(3) . . ?
C13 O8 Eu1 169.3(3) . 2_665 ?
Eu1 O10 H10A 130.7 . . ?
Eu1 O10 H10B 110.1 . . ?
H10A O10 H10B 116.7 . . ?
Eu1 O11 H11A 122.9 . . ?
Eu1 O11 H11B 112.5 . . ?
H11A O11 H11B 116.2 . . ?
Eu1 O12 H12A 131.6 . . ?
Eu1 O12 H12B 111.6 . . ?
H12A O12 H12B 116.7 . . ?
Eu1 O13 H13A 105.9 . . ?
Eu1 O13 H13B 120.2 . . ?
H13A O13 H13B 117.1 . . ?
O3 N1 C3 120.2(4) . . ?
O3 N1 C4 118.6(4) . . ?
C3 N1 C4 121.1(4) . . ?
O6 N2 C12 119.1(4) . . ?
O6 N2 C11 119.1(4) . . ?
C12 N2 C11 121.8(4) . . ?
O9 N3 C16 120.3(4) . . ?
O9 N3 C15 118.3(4) . . ?
C16 N3 C15 121.4(4) . . ?
O2 C1 O1 125.9(4) . . ?
O2 C1 C2 118.0(4) . . ?
O1 C1 C2 116.1(4) . . ?
C3 C2 C6 120.4(4) . . ?
C3 C2 C1 120.1(4) . . ?
C6 C2 C1 119.4(4) . . ?
N1 C3 C2 120.3(4) . . ?
N1 C4 C5 118.6(4) . . ?
C4 C5 C6 122.3(4) . . ?
C4 C5 Br1 117.1(3) . . ?
C6 C5 Br1 120.6(3) . . ?
C5 C6 C2 117.2(4) . . ?
O4 C7 O5 123.1(4) . . ?
O4 C7 C8 119.1(4) . . ?
O5 C7 C8 117.7(4) . . ?
O4 C7 Eu1 63.9(2) . . ?
O5 C7 Eu1 60.2(2) . . ?
C8 C7 Eu1 168.4(3) . . ?
C12 C8 C9 120.3(4) . . ?
C12 C8 C7 119.0(4) . . ?
C9 C8 C7 120.7(4) . . ?
C10 C9 C8 117.4(4) . . ?
C11 C10 C9 121.9(4) . . ?
C11 C10 Br2 117.4(3) . . ?
C9 C10 Br2 120.7(4) . . ?
N2 C11 C10 118.9(4) . . ?
N2 C12 C8 119.7(4) . . ?
O8 C13 O7 127.0(4) . . ?
O8 C13 C14 116.5(4) . . ?
O7 C13 C14 116.5(4) . . ?
C18 C14 C15 121.2(4) . . ?
C18 C14 C13 120.9(4) . . ?
C15 C14 C13 117.8(4) . . ?
N3 C15 C14 119.2(4) . . ?
N3 C16 C17 119.4(4) . . ?
C16 C17 C18 121.7(4) . . ?
C16 C17 Br3 118.7(4) . . ?
C18 C17 Br3 119.5(4) . . ?
C14 C18 C17 117.0(4) . . ?

loop_
_geom_bond_atom_site_label_1
_geom_bond_atom_site_label_2
_geom_bond_distance
_geom_bond_site_symmetry_2
_geom_bond_publ_flag
Eu1 O1 2.362(3) . ?
Eu1 O8 2.370(3) 2_665 ?
Eu1 O7 2.387(3) . ?
Eu1 O12 2.416(3) . ?
Eu1 O11 2.458(3) . ?
Eu1 O10 2.474(3) . ?
Eu1 O5 2.510(3) . ?
Eu1 O13 2.589(3) . ?
Eu1 O4 2.590(3) . ?
Eu1 C7 2.885(4) . ?
Br1 C5 1.888(4) . ?
Br2 C10 1.879(5) . ?
Br3 C17 1.887(5) . ?
O1 C1 1.255(5) . ?
O2 C1 1.240(5) . ?
O3 N1 1.311(5) . ?
O4 C7 1.253(6) . ?
O5 C7 1.259(5) . ?
O6 N2 1.295(5) . ?
O7 C13 1.250(5) . ?
O8 C13 1.240(5) . ?
O8 Eu1 2.370(3) 2_665 ?
O9 N3 1.316(5) . ?
O10 H10A 0.8500 . ?
O10 H10B 0.8500 . ?
O11 H11A 0.8500 . ?
O11 H11B 0.8500 . ?
O12 H12A 0.8500 . ?
O12 H12B 0.8500 . ?
O13 H13A 0.8500 . ?
O13 H13B 0.8500 . ?
N1 C3 1.358(6) . ?
N1 C4 1.367(6) . ?
N2 C12 1.354(6) . ?
N2 C11 1.360(6) . ?
N3 C16 1.347(7) . ?
N3 C15 1.361(6) . ?
C1 C2 1.516(6) . ?
C2 C3 1.381(6) . ?
C2 C6 1.395(6) . ?
C4 C5 1.380(6) . ?
C5 C6 1.386(6) . ?
C7 C8 1.502(6) . ?
C8 C12 1.384(6) . ?
C8 C9 1.406(6) . ?
C9 C10 1.380(6) . ?
C10 C11 1.378(7) . ?
C13 C14 1.521(6) . ?
C14 C18 1.380(6) . ?
C14 C15 1.393(6) . ?
C16 C17 1.381(7) . ?
C17 C18 1.389(6) . ?

loop_
_geom_torsion_atom_site_label_1
_geom_torsion_atom_site_label_2
_geom_torsion_atom_site_label_3
_geom_torsion_atom_site_label_4
_geom_torsion
_geom_torsion_site_symmetry_1
_geom_torsion_site_symmetry_2
_geom_torsion_site_symmetry_3
_geom_torsion_site_symmetry_4
_geom_torsion_publ_flag
O8 Eu1 O1 C1 -103.4(6) 2_665 . . . ?
O7 Eu1 O1 C1 169.1(6) . . . . ?
O12 Eu1 O1 C1 -46.6(6) . . . . ?
O11 Eu1 O1 C1 -116.4(6) . . . . ?
O10 Eu1 O1 C1 95.4(6) . . . . ?
O5 Eu1 O1 C1 16.0(6) . . . . ?
O13 Eu1 O1 C1 123.1(5) . . . . ?
O4 Eu1 O1 C1 22.3(6) . . . . ?
C7 Eu1 O1 C1 16.8(6) . . . . ?
O1 Eu1 O4 C7 -167.3(3) . . . . ?
O8 Eu1 O4 C7 -23.9(3) 2_665 . . . ?
O7 Eu1 O4 C7 134.6(3) . . . . ?
O12 Eu1 O4 C7 -78.3(3) . . . . ?
O11 Eu1 O4 C7 -114.0(3) . . . . ?
O10 Eu1 O4 C7 110.2(3) . . . . ?
O5 Eu1 O4 C7 6.1(2) . . . . ?
O13 Eu1 O4 C7 50.7(3) . . . . ?
O1 Eu1 O5 C7 1.8(3) . . . . ?
O8 Eu1 O5 C7 148.4(3) 2_665 . . . ?
O7 Eu1 O5 C7 -131.2(3) . . . . ?
O12 Eu1 O5 C7 69.7(3) . . . . ?
O11 Eu1 O5 C7 103.2(3) . . . . ?
O10 Eu1 O5 C7 -72.6(3) . . . . ?
O13 Eu1 O5 C7 -141.0(3) . . . . ?
O4 Eu1 O5 C7 -6.1(2) . . . . ?
O1 Eu1 O7 C13 96.0(4) . . . . ?
O8 Eu1 O7 C13 -45.9(4) 2_665 . . . ?
O12 Eu1 O7 C13 26.4(5) . . . . ?
O11 Eu1 O7 C13 21.8(4) . . . . ?
O10 Eu1 O7 C13 176.1(4) . . . . ?
O5 Eu1 O7 C13 -120.5(4) . . . . ?
O13 Eu1 O7 C13 -110.8(4) . . . . ?
O4 Eu1 O7 C13 152.0(3) . . . . ?
C7 Eu1 O7 C13 -165.8(3) . . . . ?
Eu1 O1 C1 O2 75.7(7) . . . . ?
Eu1 O1 C1 C2 -106.3(6) . . . . ?
O2 C1 C2 C3 -9.5(6) . . . . ?
O1 C1 C2 C3 172.4(4) . . . . ?
O2 C1 C2 C6 172.8(4) . . . . ?
O1 C1 C2 C6 -5.3(6) . . . . ?
O3 N1 C3 C2 179.9(4) . . . . ?
C4 N1 C3 C2 0.5(7) . . . . ?
C6 C2 C3 N1 -0.7(7) . . . . ?
C1 C2 C3 N1 -178.4(4) . . . . ?
O3 N1 C4 C5 -179.4(4) . . . . ?
C3 N1 C4 C5 0.0(6) . . . . ?
N1 C4 C5 C6 -0.4(7) . . . . ?
N1 C4 C5 Br1 177.9(3) . . . . ?
C4 C5 C6 C2 0.2(7) . . . . ?
Br1 C5 C6 C2 -178.0(3) . . . . ?
C3 C2 C6 C5 0.4(6) . . . . ?
C1 C2 C6 C5 178.1(4) . . . . ?
Eu1 O4 C7 O5 -11.4(4) . . . . ?
Eu1 O4 C7 C8 167.4(4) . . . . ?
Eu1 O5 C7 O4 11.8(5) . . . . ?
Eu1 O5 C7 C8 -167.0(3) . . . . ?
O1 Eu1 C7 O4 12.5(3) . . . . ?
O8 Eu1 C7 O4 159.9(3) 2_665 . . . ?
O7 Eu1 C7 O4 -81.3(4) . . . . ?
O12 Eu1 C7 O4 90.5(3) . . . . ?
O11 Eu1 C7 O4 88.6(3) . . . . ?
O10 Eu1 C7 O4 -63.8(3) . . . . ?
O5 Eu1 C7 O4 -169.0(4) . . . . ?
O13 Eu1 C7 O4 -132.6(3) . . . . ?
O1 Eu1 C7 O5 -178.5(3) . . . . ?
O8 Eu1 C7 O5 -31.2(3) 2_665 . . . ?
O7 Eu1 C7 O5 87.7(4) . . . . ?
O12 Eu1 C7 O5 -100.5(3) . . . . ?
O11 Eu1 C7 O5 -102.5(3) . . . . ?
O10 Eu1 C7 O5 105.2(3) . . . . ?
O13 Eu1 C7 O5 36.4(3) . . . . ?
O4 Eu1 C7 O5 169.0(4) . . . . ?
O1 Eu1 C7 C8 -95.5(16) . . . . ?
O8 Eu1 C7 C8 51.8(16) 2_665 . . . ?
O7 Eu1 C7 C8 170.7(15) . . . . ?
O12 Eu1 C7 C8 -17.5(16) . . . . ?
O11 Eu1 C7 C8 -19.4(17) . . . . ?
O10 Eu1 C7 C8 -171.8(16) . . . . ?
O5 Eu1 C7 C8 83.0(16) . . . . ?
O13 Eu1 C7 C8 119.4(16) . . . . ?
O4 Eu1 C7 C8 -108.0(17) . . . . ?
O4 C7 C8 C12 -169.1(4) . . . . ?
O5 C7 C8 C12 9.8(6) . . . . ?
Eu1 C7 C8 C12 -67.0(17) . . . . ?
O4 C7 C8 C9 13.8(6) . . . . ?
O5 C7 C8 C9 -167.3(4) . . . . ?
Eu1 C7 C8 C9 115.9(15) . . . . ?
C12 C8 C9 C10 -1.4(7) . . . . ?
C7 C8 C9 C10 175.6(4) . . . . ?
C8 C9 C10 C11 2.2(7) . . . . ?
C8 C9 C10 Br2 -176.6(3) . . . . ?
O6 N2 C11 C10 179.3(4) . . . . ?
C12 N2 C11 C10 -0.6(7) . . . . ?
C9 C10 C11 N2 -1.3(7) . . . . ?
Br2 C10 C11 N2 177.6(3) . . . . ?
O6 N2 C12 C8 -178.5(4) . . . . ?
C11 N2 C12 C8 1.4(7) . . . . ?
C9 C8 C12 N2 -0.4(7) . . . . ?
C7 C8 C12 N2 -177.5(4) . . . . ?
Eu1 O8 C13 O7 -6.9(18) 2_665 . . . ?
Eu1 O8 C13 C14 173.6(13) 2_665 . . . ?
Eu1 O7 C13 O8 54.5(6) . . . . ?
Eu1 O7 C13 C14 -126.0(3) . . . . ?
O8 C13 C14 C18 -167.6(4) . . . . ?
O7 C13 C14 C18 12.8(6) . . . . ?
O8 C13 C14 C15 13.1(6) . . . . ?
O7 C13 C14 C15 -166.5(4) . . . . ?
O9 N3 C15 C14 -179.0(4) . . . . ?
C16 N3 C15 C14 1.4(6) . . . . ?
C18 C14 C15 N3 -2.7(6) . . . . ?
C13 C14 C15 N3 176.6(4) . . . . ?
O9 N3 C16 C17 -178.9(4) . . . . ?
C15 N3 C16 C17 0.7(7) . . . . ?
N3 C16 C17 C18 -1.6(7) . . . . ?
N3 C16 C17 Br3 179.3(3) . . . . ?
C15 C14 C18 C17 1.9(6) . . . . ?
C13 C14 C18 C17 -177.4(4) . . . . ?
C16 C17 C18 C14 0.3(7) . . . . ?
Br3 C17 C18 C14 179.4(3) . . . . ?
